data_7231600
loop_
_publ_author_name
'Fu, Chen'
'Zhang, Guo-Shuai'
'Wang, Hai-Yu'
'Li, Li'
'Fu, Jia-Wei'
'Sun, Ya-Nan'
'Zhang, Hong'

_publ_section_title
;
 Different photochromic properties induced by lone pair--\p interactions
 with varying strengths in two stereocontrolled self-assembly isomeric
 coordination polymers
;
_journal_issue 42
_journal_name_full CrystEngComm
_journal_page_first 6821
_journal_paper_doi 10.1039/C8CE01367E
_journal_volume 20
_journal_year 2018
_chemical_formula_moiety 'C34 H20 Cd N4 O8'
_chemical_formula_sum 'C34 H20 Cd N4 O8'
_chemical_formula_weight 724.94
_space_group_crystal_system orthorhombic
_space_group_IT_number 62
_space_group_name_Hall '-P 2ac 2n'
_space_group_name_H-M_alt 'P n m a'
_symmetry_space_group_name_Hall '-P 2ac 2n'
_symmetry_space_group_name_H-M 'P n m a'
_atom_sites_solution_hydrogens geom
_audit_creation_method SHELXL-2017/1
_audit_update_record
;
2018-07-28 deposited with the CCDC.
2018-09-26 downloaded from the CCDC.
;
_cell_angle_alpha 90
_cell_angle_beta 90
_cell_angle_gamma 90
_cell_formula_units_Z 4
_cell_length_a 23.835(5)
_cell_length_b 10.0215(19)
_cell_length_c 12.362(2)
_cell_measurement_reflns_used 1910
_cell_measurement_temperature 296(2)
_cell_measurement_theta_max 25.06
_cell_measurement_theta_min 2.37
_cell_volume 2952.8(10)
_computing_cell_refinement 'Bruker SMART'
_computing_data_collection 'Bruker SMART'
_computing_data_reduction 'Bruker SAINT'
_computing_molecular_graphics 'Bruker SHELXTL'
_computing_publication_material 'Bruker SHELXTL'
_computing_structure_refinement 'SHELXL-2017/1 (Sheldrick, 2017)'
_computing_structure_solution 'Bruker SHELXTL'
_diffrn_ambient_temperature 296(2)
_diffrn_measured_fraction_theta_full 0.998
_diffrn_measured_fraction_theta_max 0.998
_diffrn_measurement_device_type 'CCD area detector'
_diffrn_measurement_method 'phi and omega scans'
_diffrn_radiation_type MoK\a
_diffrn_radiation_wavelength 0.71073
_diffrn_reflns_av_R_equivalents 0.0740
_diffrn_reflns_av_unetI/netI 0.0453
_diffrn_reflns_Laue_measured_fraction_full 0.998
_diffrn_reflns_Laue_measured_fraction_max 0.998
_diffrn_reflns_limit_h_max 28
_diffrn_reflns_limit_h_min -20
_diffrn_reflns_limit_k_max 11
_diffrn_reflns_limit_k_min -11
_diffrn_reflns_limit_l_max 14
_diffrn_reflns_limit_l_min -14
_diffrn_reflns_number 15766
_diffrn_reflns_point_group_measured_fraction_full 0.998
_diffrn_reflns_point_group_measured_fraction_max 0.998
_diffrn_reflns_theta_full 25.082
_diffrn_reflns_theta_max 25.082
_diffrn_reflns_theta_min 1.709
_diffrn_source 'sealed tube'
_exptl_absorpt_coefficient_mu 0.802
_exptl_absorpt_correction_T_max 0.916
_exptl_absorpt_correction_T_min 0.833
_exptl_crystal_colour yellow
_exptl_crystal_density_diffrn 1.631
_exptl_crystal_description block
_exptl_crystal_F_000 1456
_exptl_crystal_size_max 0.250
_exptl_crystal_size_mid 0.190
_exptl_crystal_size_min 0.110
_refine_diff_density_max 0.853
_refine_diff_density_min -0.728
_refine_diff_density_rms 0.100
_refine_ls_extinction_method none
_refine_ls_goodness_of_fit_ref 0.753
_refine_ls_hydrogen_treatment constr
_refine_ls_matrix_type full
_refine_ls_number_parameters 238
_refine_ls_number_reflns 2776
_refine_ls_number_restraints 0
_refine_ls_restrained_S_all 0.753
_refine_ls_R_factor_all 0.0583
_refine_ls_R_factor_gt 0.0478
_refine_ls_shift/su_max 0.000
_refine_ls_shift/su_mean 0.000
_refine_ls_structure_factor_coef Fsqd
_refine_ls_weighting_details 'w=1/[\s^2^(Fo^2^)+(0.2000P)^2^] where P=(Fo^2^+2Fc^2^)/3'
_refine_ls_weighting_scheme calc
_refine_ls_wR_factor_gt 0.1614
_refine_ls_wR_factor_ref 0.1777
_reflns_Friedel_coverage 0.000
_reflns_number_gt 2337
_reflns_number_total 2776
_reflns_threshold_expression 'I > 2\s(I)'
_cod_data_source_file c8ce01367e2.cif
_cod_data_source_block fcfd2_a_sqd
_cod_depositor_comments 'Adding full bibliography for 7231599--7231600.cif.'
_cod_original_cell_volume 2952.7(10)
_cod_database_code 7231600
_shelx_shelxl_version_number 2017/1
_shelx_space_group_comment
;
The symmetry employed for this shelxl refinement is uniquely defined
by the following loop, which should always be used as a source of
symmetry information in preference to the above space-group names.
They are only intended as comments.
;
_shelx_estimated_absorpt_t_min 0.825
_shelx_estimated_absorpt_t_max 0.917

loop_
_space_group_symop_operation_xyz
'x, y, z'
'-x+1/2, -y, z+1/2'
'-x, y+1/2, -z'
'x+1/2, -y+1/2, -z+1/2'
'-x, -y, -z'
'x-1/2, y, -z-1/2'
'x, -y-1/2, z'
'-x-1/2, y-1/2, z-1/2'

loop_
_atom_site_label
_atom_site_type_symbol
_atom_site_fract_x
_atom_site_fract_y
_atom_site_fract_z
_atom_site_U_iso_or_equiv
_atom_site_adp_type
_atom_site_occupancy
_atom_site_site_symmetry_order
_atom_site_calc_flag
_atom_site_refinement_flags_posn
_atom_site_refinement_flags_adp
_atom_site_refinement_flags_occupancy
Cd1 Cd 0.08575(2) 0.250000 -0.02494(4) 0.0389(3) Uani 1 2 d S T P
O1 O 0.1584(2) 0.3953(4) -0.0195(4) 0.0795(14) Uani 1 1 d . . .
O2 O 0.07877(15) 0.5001(5) -0.0271(4) 0.0631(13) Uani 1 1 d . . .
O3 O 0.06733(14) 0.4766(3) 0.5558(3) 0.0500(8) Uani 1 1 d . . .
O4 O 0.32681(14) 0.4764(3) 0.8286(3) 0.0579(10) Uani 1 1 d . . .
N1 N 0.0589(2) 0.250000 0.1499(4) 0.0400(12) Uani 1 2 d S T P
N2 N 0.0668(2) 0.250000 0.5595(4) 0.0359(11) Uani 1 2 d S T P
N3 N 0.32720(19) 0.250000 0.8257(4) 0.0368(11) Uani 1 2 d S T P
N4 N 0.5160(2) 0.250000 0.6478(4) 0.0369(11) Uani 1 2 d S T P
C1 C 0.2501(3) 0.750000 -0.0399(5) 0.0427(15) Uani 1 2 d S T P
H1A H 0.288743 0.750001 -0.050484 0.064 Uiso 1 2 calc R U P
C2 C 0.2206(2) 0.6314(4) -0.0318(3) 0.0397(11) Uani 1 1 d . . .
H2A H 0.240135 0.551062 -0.033959 0.048 Uiso 1 1 calc R U .
C3 C 0.1625(2) 0.6292(4) -0.0206(3) 0.0352(10) Uani 1 1 d . . .
C4 C 0.1336(3) 0.750000 -0.0141(5) 0.0378(13) Uani 1 2 d S T P
H4A H 0.094864 0.749999 -0.005285 0.057 Uiso 1 2 calc R U P
C5 C 0.1309(2) 0.5010(5) -0.0200(4) 0.0453(12) Uani 1 1 d . . .
C6 C 0.0976(3) 0.250000 0.2244(6) 0.061(2) Uani 1 2 d S T P
H6A H 0.134785 0.250000 0.201869 0.073 Uiso 1 2 calc R U P
C7 C 0.0874(2) 0.250000 0.3332(6) 0.063(2) Uani 1 2 d S T P
H7A H 0.117034 0.250000 0.382079 0.076 Uiso 1 2 calc R U P
C8 C 0.0328(2) 0.250000 0.3698(4) 0.0321(11) Uani 1 2 d S T P
C9 C -0.0082(3) 0.250000 0.2934(6) 0.069(2) Uani 1 2 d S T P
H9A H -0.045686 0.250000 0.314170 0.083 Uiso 1 2 calc R U P
C10 C 0.0058(3) 0.250000 0.1839(6) 0.072(2) Uani 1 2 d S T P
H10A H -0.022820 0.250000 0.132789 0.086 Uiso 1 2 calc R U P
C11 C 0.0173(3) 0.250000 0.4878(5) 0.0439(15) Uani 1 2 d S T P
H11A H -0.005280 0.328213 0.503241 0.053 Uiso 0.5 1 calc R U P
H11B H -0.005280 0.171787 0.503241 0.053 Uiso 0.5 1 calc R U P
C12 C 0.08938(16) 0.3743(5) 0.5862(4) 0.0387(11) Uani 1 1 d . . .
C13 C 0.14316(17) 0.3731(4) 0.6483(3) 0.0349(9) Uani 1 1 d . . .
C14 C 0.16979(19) 0.4901(4) 0.6713(4) 0.0450(10) Uani 1 1 d . . .
H14A H 0.152942 0.570478 0.652388 0.054 Uiso 1 1 calc R U .
C15 C 0.1678(2) 0.250000 0.6774(4) 0.0338(12) Uani 1 2 d S T P
C16 C 0.22215(18) 0.4914(4) 0.7231(3) 0.0404(10) Uani 1 1 d . . .
H16A H 0.239991 0.571891 0.737837 0.048 Uiso 1 1 calc R U .
C17 C 0.2204(2) 0.250000 0.7309(4) 0.0335(12) Uani 1 2 d S T P
C18 C 0.24687(17) 0.3729(4) 0.7520(3) 0.0337(9) Uani 1 1 d . . .
C19 C 0.30276(18) 0.3740(4) 0.8051(4) 0.0398(10) Uani 1 1 d . . .
C20 C 0.3823(2) 0.250000 0.8814(5) 0.0412(14) Uani 1 2 d S T P
H20A H 0.385422 0.171604 0.927001 0.049 Uiso 0.5 1 calc R U P
H20B H 0.385422 0.328396 0.927001 0.049 Uiso 0.5 1 calc R U P
C21 C 0.4294(2) 0.250000 0.7983(5) 0.0355(12) Uani 1 2 d S T P
C22 C 0.4517(2) 0.3668(4) 0.7592(4) 0.0532(12) Uani 1 1 d . . .
H22A H 0.437747 0.448189 0.783258 0.064 Uiso 1 1 calc R U .
C23 C 0.4942(2) 0.3644(4) 0.6853(4) 0.0491(12) Uani 1 1 d . . .
H23A H 0.508547 0.444909 0.659993 0.059 Uiso 1 1 calc R U .

loop_
_atom_site_aniso_label
_atom_site_aniso_U_11
_atom_site_aniso_U_22
_atom_site_aniso_U_33
_atom_site_aniso_U_23
_atom_site_aniso_U_13
_atom_site_aniso_U_12
Cd1 0.0514(4) 0.0286(3) 0.0368(4) 0.000 -0.00582(17) 0.000
O1 0.075(3) 0.0250(17) 0.139(4) 0.008(2) 0.006(3) 0.0047(19)
O2 0.059(3) 0.037(2) 0.093(4) -0.0039(18) -0.0171(18) -0.0088(17)
O3 0.0458(17) 0.0429(18) 0.061(2) 0.0061(17) -0.0158(17) 0.0097(15)
O4 0.0485(18) 0.0474(18) 0.078(3) -0.0143(18) -0.0182(16) -0.0020(15)
N1 0.051(3) 0.035(2) 0.033(3) 0.000 -0.005(2) 0.000
N2 0.035(2) 0.047(3) 0.025(2) 0.000 -0.003(2) 0.000
N3 0.033(2) 0.046(3) 0.032(2) 0.000 -0.0028(19) 0.000
N4 0.042(3) 0.029(2) 0.040(3) 0.000 0.005(2) 0.000
C1 0.044(3) 0.045(4) 0.039(3) 0.000 -0.003(3) 0.000
C2 0.051(3) 0.032(2) 0.037(2) -0.0023(16) -0.0065(19) 0.0100(19)
C3 0.046(2) 0.028(2) 0.031(2) 0.0010(15) -0.0050(17) 0.0003(18)
C4 0.040(3) 0.035(3) 0.039(3) 0.000 -0.007(3) 0.000
C5 0.065(3) 0.027(2) 0.044(3) -0.0058(17) -0.007(2) -0.001(2)
C6 0.042(4) 0.110(6) 0.031(3) 0.000 0.002(3) 0.000
C7 0.029(3) 0.122(7) 0.039(4) 0.000 -0.007(2) 0.000
C8 0.037(3) 0.034(3) 0.025(3) 0.000 -0.004(2) 0.000
C9 0.027(3) 0.136(8) 0.045(4) 0.000 -0.007(3) 0.000
C10 0.046(4) 0.125(7) 0.043(4) 0.000 -0.017(3) 0.000
C11 0.033(3) 0.056(4) 0.043(3) 0.000 -0.001(3) 0.000
C12 0.036(2) 0.050(3) 0.031(2) 0.0000(19) -0.0005(16) 0.0055(17)
C13 0.039(2) 0.038(2) 0.028(2) 0.0011(16) 0.0002(16) 0.0065(17)
C14 0.054(3) 0.035(2) 0.047(3) -0.0034(19) -0.008(2) 0.008(2)
C15 0.042(3) 0.033(3) 0.026(3) 0.000 0.003(2) 0.000
C16 0.049(2) 0.034(2) 0.039(2) -0.0053(18) -0.0072(18) -0.0036(18)
C17 0.040(3) 0.034(3) 0.026(3) 0.000 0.002(2) 0.000
C18 0.037(2) 0.038(2) 0.026(2) -0.0057(16) 0.0004(16) 0.0031(16)
C19 0.037(2) 0.042(2) 0.040(2) -0.0005(18) -0.0007(18) 0.0006(18)
C20 0.034(3) 0.057(4) 0.032(3) 0.000 -0.003(2) 0.000
C21 0.033(3) 0.046(3) 0.027(3) 0.000 -0.002(2) 0.000
C22 0.050(3) 0.041(2) 0.069(3) -0.007(2) 0.010(2) 0.006(2)
C23 0.058(3) 0.027(2) 0.062(3) 0.005(2) 0.016(2) 0.0028(19)

loop_
_atom_type_symbol
_atom_type_description
_atom_type_scat_dispersion_real
_atom_type_scat_dispersion_imag
_atom_type_scat_source
C C 0.0033 0.0016 'International Tables Vol C Tables 4.2.6.8 and 6.1.1.4'
H H 0.0000 0.0000 'International Tables Vol C Tables 4.2.6.8 and 6.1.1.4'
N N 0.0061 0.0033 'International Tables Vol C Tables 4.2.6.8 and 6.1.1.4'
O O 0.0106 0.0060 'International Tables Vol C Tables 4.2.6.8 and 6.1.1.4'
Cd Cd -0.8075 1.2024 'International Tables Vol C Tables 4.2.6.8 and 6.1.1.4'

loop_
_geom_angle_atom_site_label_1
_geom_angle_atom_site_label_2
_geom_angle_atom_site_label_3
_geom_angle
_geom_angle_site_symmetry_1
_geom_angle_site_symmetry_3
N4 Cd1 N1 115.93(18) 6_556 .
N4 Cd1 O1 125.79(15) 6_556 7_565
N1 Cd1 O1 100.89(17) . 7_565
N4 Cd1 O1 125.79(15) 6_556 .
N1 Cd1 O1 100.89(17) . .
O1 Cd1 O1 80.0(2) 7_565 .
N4 Cd1 O2 86.80(9) 6_556 .
N1 Cd1 O2 89.50(10) . .
O1 Cd1 O2 133.83(14) 7_565 .
O1 Cd1 O2 53.80(13) . .
N4 Cd1 O2 86.80(8) 6_556 7_565
N1 Cd1 O2 89.50(10) . 7_565
O1 Cd1 O2 53.80(13) 7_565 7_565
O1 Cd1 O2 133.83(14) . 7_565
O2 Cd1 O2 172.32(16) . 7_565
N4 Cd1 C5 107.77(11) 6_556 7_565
N1 Cd1 C5 95.17(11) . 7_565
O1 Cd1 C5 26.81(15) 7_565 7_565
O1 Cd1 C5 106.84(16) . 7_565
O2 Cd1 C5 160.64(15) . 7_565
O2 Cd1 C5 27.00(13) 7_565 7_565
C5 O1 Cd1 98.2(3) . .
C5 O2 Cd1 86.5(3) . .
C6 N1 C10 116.6(6) . .
C6 N1 Cd1 118.5(4) . .
C10 N1 Cd1 124.9(4) . .
C12 N2 C12 126.2(5) . 7_565
C12 N2 C11 116.8(2) . .
C12 N2 C11 116.8(2) 7_565 .
C19 N3 C19 125.8(5) 7_565 .
C19 N3 C20 117.0(2) 7_565 .
C19 N3 C20 117.0(2) . .
C23 N4 C23 117.5(5) . 7_565
C23 N4 Cd1 121.3(3) . 6_656
C23 N4 Cd1 121.3(3) 7_565 6_656
C2 C1 C2 118.3(6) . 7_575
C2 C1 H1A 120.8 . .
C2 C1 H1A 120.8 7_575 .
C1 C2 C3 121.7(4) . .
C1 C2 H2A 119.2 . .
C3 C2 H2A 119.2 . .
C2 C3 C4 118.9(4) . .
C2 C3 C5 121.1(4) . .
C4 C3 C5 119.9(4) . .
C3 C4 C3 120.4(6) 7_575 .
C3 C4 H4A 119.8 7_575 .
C3 C4 H4A 119.8 . .
O2 C5 O1 121.4(5) . .
O2 C5 C3 120.6(5) . .
O1 C5 C3 117.8(5) . .
N1 C6 C7 124.8(6) . .
N1 C6 H6A 117.6 . .
C7 C6 H6A 117.6 . .
C6 C7 C8 119.4(6) . .
C6 C7 H7A 120.3 . .
C8 C7 H7A 120.3 . .
C9 C8 C7 116.8(6) . .
C9 C8 C11 119.9(6) . .
C7 C8 C11 123.3(5) . .
C8 C9 C10 120.2(6) . .
C8 C9 H9A 119.9 . .
C10 C9 H9A 119.9 . .
N1 C10 C9 122.2(6) . .
N1 C10 H10A 118.9 . .
C9 C10 H10A 118.9 . .
N2 C11 C8 112.7(5) . .
N2 C11 H11A 109.0 . .
C8 C11 H11A 109.0 . .
N2 C11 H11B 109.0 . .
C8 C11 H11B 109.0 . .
H11A C11 H11B 107.8 . .
O3 C12 N2 120.9(4) . .
O3 C12 C13 122.6(4) . .
N2 C12 C13 116.4(4) . .
C14 C13 C15 120.3(4) . .
C14 C13 C12 120.0(4) . .
C15 C13 C12 119.6(4) . .
C13 C14 C16 121.2(4) . .
C13 C14 H14A 119.4 . .
C16 C14 H14A 119.4 . .
C13 C15 C13 121.7(5) . 7_565
C13 C15 C17 119.1(3) . .
C13 C15 C17 119.1(3) 7_565 .
C18 C16 C14 119.5(4) . .
C18 C16 H16A 120.2 . .
C14 C16 H16A 120.2 . .
C18 C17 C18 122.0(5) 7_565 .
C18 C17 C15 118.9(3) 7_565 .
C18 C17 C15 118.9(3) . .
C16 C18 C17 121.1(4) . .
C16 C18 C19 119.6(3) . .
C17 C18 C19 119.3(4) . .
O4 C19 N3 120.9(4) . .
O4 C19 C18 122.5(4) . .
N3 C19 C18 116.7(3) . .
N3 C20 C21 109.9(5) . .
N3 C20 H20A 109.7 . .
C21 C20 H20A 109.7 . .
N3 C20 H20B 109.7 . .
C21 C20 H20B 109.7 . .
H20A C20 H20B 108.2 . .
C22 C21 C22 116.9(6) 7_565 .
C22 C21 C20 121.6(3) 7_565 .
C22 C21 C20 121.6(3) . .
C23 C22 C21 120.6(4) . .
C23 C22 H22A 119.7 . .
C21 C22 H22A 119.7 . .
N4 C23 C22 122.3(4) . .
N4 C23 H23A 118.9 . .
C22 C23 H23A 118.9 . .

loop_
_geom_bond_atom_site_label_1
_geom_bond_atom_site_label_2
_geom_bond_distance
_geom_bond_site_symmetry_2
Cd1 N4 2.252(5) 6_556
Cd1 N1 2.254(5) .
Cd1 O1 2.264(4) 7_565
Cd1 O1 2.264(4) .
Cd1 O2 2.512(5) .
Cd1 O2 2.512(5) 7_565
Cd1 C5 2.736(5) 7_565
O1 C5 1.247(6) .
O2 C5 1.244(6) .
O3 C12 1.212(5) .
O4 C19 1.211(5) .
N1 C6 1.303(8) .
N1 C10 1.333(9) .
N2 C12 1.397(5) .
N2 C12 1.397(5) 7_565
N2 C11 1.475(8) .
N3 C19 1.395(4) 7_565
N3 C19 1.395(4) .
N3 C20 1.484(7) .
N4 C23 1.342(5) .
N4 C23 1.342(5) 7_565
C1 C2 1.385(6) .
C1 C2 1.385(6) 7_575
C1 H1A 0.9300 .
C2 C3 1.393(7) .
C2 H2A 0.9300 .
C3 C4 1.394(5) .
C3 C5 1.490(6) .
C4 H4A 0.9300 .
C6 C7 1.367(11) .
C6 H6A 0.9300 .
C7 C8 1.378(8) .
C7 H7A 0.9300 .
C8 C9 1.359(9) .
C8 C11 1.505(8) .
C9 C10 1.395(11) .
C9 H9A 0.9300 .
C10 H10A 0.9300 .
C11 H11A 0.9700 .
C11 H11B 0.9700 .
C12 C13 1.494(6) .
C13 C14 1.363(6) .
C13 C15 1.413(4) .
C14 C16 1.403(6) .
C14 H14A 0.9300 .
C15 C17 1.418(8) .
C16 C18 1.372(6) .
C16 H16A 0.9300 .
C17 C18 1.408(5) 7_565
C17 C18 1.408(5) .
C18 C19 1.486(6) .
C20 C21 1.521(8) .
C20 H20A 0.9700 .
C20 H20B 0.9700 .
C21 C22 1.374(5) 7_565
C21 C22 1.374(5) .
C22 C23 1.364(7) .
C22 H22A 0.9300 .
C23 H23A 0.9300 .
